data_7717601
loop_
_publ_author_name
'L\"uckert, Paula L.'
'Gilmer, Jannik'
'Virovets, Alexander'
'Lerner, Hans-Wolfram'
'Wagner, Matthias'

_publ_section_title
;
 Donor-free 9-aluminafluorenes: molecular structures and reactivity
;
_journal_name_full 'Dalton Transactions'
_journal_paper_doi 10.1039/D4DT03148B
_journal_year 2024
_chemical_formula_moiety 'C42 H54 Al2'
_chemical_formula_sum 'C42 H54 Al2'
_chemical_formula_weight 612.81
_chemical_properties_physical Air-sensitive,Moisture-sensitive
_space_group_crystal_system triclinic
_space_group_IT_number 2
_space_group_name_Hall '-P 1'
_space_group_name_H-M_alt 'P -1'
_atom_sites_solution_hydrogens geom
_audit_creation_method SHELXL-2018/3
_audit_update_record
;
2024-10-28 deposited with the CCDC.	2024-12-02 downloaded from the CCDC.
;
_cell_angle_alpha 73.852(5)
_cell_angle_beta 71.308(5)
_cell_angle_gamma 88.245(5)
_cell_formula_units_Z 3
_cell_length_a 13.1587(8)
_cell_length_b 14.9947(10)
_cell_length_c 15.6441(9)
_cell_measurement_reflns_used 7940
_cell_measurement_temperature 173(2)
_cell_measurement_theta_max 27.4420
_cell_measurement_theta_min 4.0920
_cell_volume 2802.8(3)
_computing_cell_refinement 'CrysAlisPro 1.171.42.43a (Rigaku OD, 2022)'
_computing_data_collection 'X-Area (Stoe & Cie, 2001)'
_computing_data_reduction 'CrysAlisPro 1.171.42.43a (Rigaku OD, 2022)'
_computing_structure_refinement 'SHELXL-2018/3 (Sheldrick, 2018)'
_computing_structure_solution 'SHELXT (G. M. Sheldrick, 2015)'
_diffrn_ambient_temperature 173(2)
_diffrn_detector 'image plate'
_diffrn_detector_area_resol_mean 6.67
_diffrn_detector_type 'STOE image plate (34 cm diameter)'
_diffrn_measured_fraction_theta_full 0.995
_diffrn_measured_fraction_theta_max 0.995
_diffrn_measurement_device '2-circle goniometer'
_diffrn_measurement_device_type 'STOE IPDS II two-circle-diffractometer'
_diffrn_measurement_method \w
_diffrn_radiation_monochromator mirror
_diffrn_radiation_type MoK\a
_diffrn_radiation_wavelength 0.71073
_diffrn_reflns_av_R_equivalents 0.0592
_diffrn_reflns_av_unetI/netI 0.0661
_diffrn_reflns_Laue_measured_fraction_full 0.995
_diffrn_reflns_Laue_measured_fraction_max 0.995
_diffrn_reflns_limit_h_max 16
_diffrn_reflns_limit_h_min -16
_diffrn_reflns_limit_k_max 18
_diffrn_reflns_limit_k_min -15
_diffrn_reflns_limit_l_max 19
_diffrn_reflns_limit_l_min -19
_diffrn_reflns_number 27580
_diffrn_reflns_point_group_measured_fraction_full 0.995
_diffrn_reflns_point_group_measured_fraction_max 0.995
_diffrn_reflns_theta_full 25.242
_diffrn_reflns_theta_max 25.681
_diffrn_reflns_theta_min 3.932
_diffrn_source 'Genix 3D I\mS microfocus X-ray source'
_exptl_absorpt_coefficient_mu 0.104
_exptl_absorpt_correction_T_max 1.00000
_exptl_absorpt_correction_T_min 0.72061
_exptl_absorpt_correction_type multi-scan
_exptl_absorpt_process_details
;
CrysAlisPro 1.171.42.43a (Rigaku Oxford Diffraction, 2022)
Empirical absorption correction using spherical harmonics,
implemented in SCALE3 ABSPACK scaling algorithm.
;
_exptl_crystal_colour colourless
_exptl_crystal_density_diffrn 1.089
_exptl_crystal_description plate
_exptl_crystal_F_000 996
_exptl_crystal_size_max 0.610
_exptl_crystal_size_mid 0.510
_exptl_crystal_size_min 0.090
_refine_diff_density_max 0.607
_refine_diff_density_min -0.297
_refine_diff_density_rms 0.053
_refine_ls_extinction_method none
_refine_ls_goodness_of_fit_ref 1.034
_refine_ls_hydrogen_treatment constr
_refine_ls_matrix_type full
_refine_ls_number_parameters 631
_refine_ls_number_reflns 10585
_refine_ls_number_restraints 15
_refine_ls_restrained_S_all 1.039
_refine_ls_R_factor_all 0.0706
_refine_ls_R_factor_gt 0.0506
_refine_ls_shift/su_max 0.001
_refine_ls_shift/su_mean 0.000
_refine_ls_structure_factor_coef Fsqd
_refine_ls_weighting_details 'w=1/[\s^2^(Fo^2^)+(0.0688P)^2^+0.2407P] where P=(Fo^2^+2Fc^2^)/3'
_refine_ls_weighting_scheme calc
_refine_ls_wR_factor_gt 0.1289
_refine_ls_wR_factor_ref 0.1442
_reflns_Friedel_coverage 0.000
_reflns_number_gt 8133
_reflns_number_total 10585
_reflns_threshold_expression 'I > 2\s(I)'
_cod_data_source_file d4dt03148b3.cif
_cod_data_source_block alpha-trans-2_2_wa3317
_cod_database_code 7717601
_shelx_shelxl_version_number 2018/3
_shelx_space_group_comment
;
The symmetry employed for this shelxl refinement is uniquely defined
by the following loop, which should always be used as a source of
symmetry information in preference to the above space-group names.
They are only intended as comments.
;
_shelx_estimated_absorpt_t_min 0.939
_shelx_estimated_absorpt_t_max 0.991

loop_
_space_group_symop_operation_xyz
'x, y, z'
'-x, -y, -z'

loop_
_atom_site_label
_atom_site_type_symbol
_atom_site_fract_x
_atom_site_fract_y
_atom_site_fract_z
_atom_site_U_iso_or_equiv
_atom_site_adp_type
_atom_site_occupancy
_atom_site_site_symmetry_order
_atom_site_calc_flag
_atom_site_refinement_flags_posn
_atom_site_refinement_flags_adp
_atom_site_refinement_flags_occupancy
_atom_site_disorder_assembly
_atom_site_disorder_group
Al1 Al -0.08712(4) 0.48634(4) 0.57530(4) 0.02144(14) Uani 1 1 d . . . . .
C1 C -0.21180(17) 0.40031(15) 0.61756(16) 0.0392(5) Uani 1 1 d . . . . .
H1A H -0.227782 0.368117 0.684602 0.059 Uiso 1 1 calc R U . . .
H1B H -0.197041 0.354623 0.581570 0.059 Uiso 1 1 calc R U . . .
H1C H -0.273641 0.434669 0.607899 0.059 Uiso 1 1 calc R U . . .
C11 C -0.05369(14) 0.59250(12) 0.44614(12) 0.0219(4) Uani 1 1 d . . . . .
C12 C -0.05389(14) 0.67508(12) 0.47469(12) 0.0219(4) Uani 1 1 d . . . . .
C13 C -0.08020(18) 0.75729(13) 0.42128(14) 0.0329(5) Uani 1 1 d . . . . .
H13 H -0.082227 0.812146 0.440725 0.039 Uiso 1 1 calc R U . . .
C14 C -0.10358(18) 0.76096(13) 0.34017(14) 0.0336(5) Uani 1 1 d . . . . .
H14 H -0.119745 0.818812 0.304676 0.040 Uiso 1 1 calc R U . . .
C15 C -0.10416(14) 0.68284(13) 0.30897(13) 0.0247(4) Uani 1 1 d . . . . .
C16 C -0.08097(14) 0.59987(12) 0.36471(13) 0.0233(4) Uani 1 1 d . . . . .
H16 H -0.083773 0.544855 0.346491 0.028 Uiso 1 1 calc R U . . .
C21 C -0.06396(14) 0.58146(12) 0.63410(12) 0.0228(4) Uani 1 1 d . . . . .
C22 C -0.03945(14) 0.66904(12) 0.56638(12) 0.0215(4) Uani 1 1 d . . . . .
C23 C -0.00972(15) 0.74614(13) 0.58902(13) 0.0257(4) Uani 1 1 d . . . . .
H23 H 0.011594 0.804157 0.542069 0.031 Uiso 1 1 calc R U . . .
C24 C -0.01138(15) 0.73780(13) 0.68014(13) 0.0278(4) Uani 1 1 d . . . . .
H24 H 0.009466 0.790556 0.694465 0.033 Uiso 1 1 calc R U . . .
C25 C -0.04283(15) 0.65409(13) 0.75108(13) 0.0266(4) Uani 1 1 d . . . . .
C26 C -0.06518(15) 0.57657(13) 0.72489(13) 0.0254(4) Uani 1 1 d . . . . .
H26 H -0.081961 0.517885 0.771175 0.030 Uiso 1 1 calc R U . . .
C151 C -0.12168(16) 0.68859(13) 0.21561(14) 0.0292(4) Uani 1 1 d . . . . .
C152 C -0.0108(2) 0.6979(2) 0.14107(16) 0.0584(7) Uani 1 1 d . . . . .
H15A H 0.029813 0.644382 0.159965 0.088 Uiso 1 1 calc R U . . .
H15B H 0.028031 0.755294 0.134957 0.088 Uiso 1 1 calc R U . . .
H15C H -0.019218 0.700043 0.080532 0.088 Uiso 1 1 calc R U . . .
C153 C -0.1860(3) 0.77107(17) 0.1860(2) 0.0649(9) Uani 1 1 d . . . . .
H15D H -0.203760 0.767258 0.130862 0.097 Uiso 1 1 calc R U . . .
H15E H -0.143093 0.829171 0.170345 0.097 Uiso 1 1 calc R U . . .
H15F H -0.252433 0.769740 0.237893 0.097 Uiso 1 1 calc R U . . .
C154 C -0.1818(2) 0.60099(16) 0.22079(17) 0.0460(6) Uani 1 1 d . . . . .
H15G H -0.250541 0.590810 0.272090 0.069 Uiso 1 1 calc R U . . .
H15H H -0.138455 0.547465 0.232498 0.069 Uiso 1 1 calc R U . . .
H15I H -0.195105 0.608361 0.161121 0.069 Uiso 1 1 calc R U . . .
C251 C -0.04997(17) 0.64643(14) 0.85284(14) 0.0319(5) Uani 1 1 d . . . . .
C252 C 0.0580(2) 0.6192(2) 0.86569(18) 0.0576(7) Uani 1 1 d . . . . .
H25A H 0.054630 0.615507 0.930098 0.086 Uiso 1 1 calc R U . . .
H25B H 0.114489 0.666138 0.821075 0.086 Uiso 1 1 calc R U . . .
H25C H 0.074328 0.558576 0.854144 0.086 Uiso 1 1 calc R U . . .
C253 C -0.0740(3) 0.73921(19) 0.87461(19) 0.0739(10) Uani 1 1 d . . . . .
H25D H -0.084474 0.731144 0.941288 0.111 Uiso 1 1 calc R U . . .
H25E H -0.139368 0.761435 0.860736 0.111 Uiso 1 1 calc R U . . .
H25F H -0.013549 0.784746 0.835808 0.111 Uiso 1 1 calc R U . . .
C254 C -0.1376(2) 0.5736(2) 0.92352(16) 0.0652(8) Uani 1 1 d . . . . .
H25G H -0.117379 0.511667 0.917526 0.098 Uiso 1 1 calc R U . . .
H25H H -0.205689 0.586761 0.910915 0.098 Uiso 1 1 calc R U . . .
H25I H -0.146076 0.575755 0.987467 0.098 Uiso 1 1 calc R U . . .
Al2 Al 0.44454(4) 0.86376(4) 0.41326(4) 0.02351(14) Uani 1 1 d . . . . .
C2 C 0.48960(18) 0.99305(15) 0.38654(16) 0.0405(5) Uani 1 1 d . . . . .
H2A H 0.566840 0.998633 0.376532 0.061 Uiso 1 1 calc R U . . .
H2B H 0.449961 1.016360 0.439790 0.061 Uiso 1 1 calc R U . . .
H2C H 0.474822 1.029621 0.329782 0.061 Uiso 1 1 calc R U . . .
Al3 Al 0.30042(4) 0.75772(4) 0.56940(4) 0.02121(14) Uani 1 1 d . . . . .
C3 C 0.25226(17) 0.62805(13) 0.59978(16) 0.0356(5) Uani 1 1 d . . . . .
H3A H 0.269054 0.592019 0.655728 0.053 Uiso 1 1 calc R U . . .
H3B H 0.288994 0.603537 0.546678 0.053 Uiso 1 1 calc R U . . .
H3C H 0.174446 0.623191 0.612255 0.053 Uiso 1 1 calc R U . . .
C31 C 0.48410(14) 0.78062(14) 0.33146(13) 0.0273(4) Uani 1 1 d . . . . .
C32 C 0.50947(15) 0.69471(14) 0.38222(13) 0.0275(4) Uani 1 1 d . . . . .
C33 C 0.52525(16) 0.61958(15) 0.34399(15) 0.0351(5) Uani 1 1 d . . . . .
H33 H 0.538183 0.560532 0.379776 0.042 Uiso 1 1 calc R U . . .
C34 C 0.52204(17) 0.63113(16) 0.25385(16) 0.0390(5) Uani 1 1 d . . . . .
H34 H 0.531952 0.579099 0.229240 0.047 Uiso 1 1 calc R U . . .
C35 C 0.50474(16) 0.71659(16) 0.19824(14) 0.0350(5) Uani 1 1 d . . . . .
C36 C 0.48404(15) 0.78946(15) 0.23983(14) 0.0319(5) Uani 1 1 d . . . . .
H36 H 0.469202 0.847855 0.204262 0.038 Uiso 1 1 calc R U . . .
C41 C 0.47494(14) 0.75792(13) 0.52065(13) 0.0243(4) Uani 1 1 d . . . . .
C42 C 0.52379(15) 0.69093(13) 0.47340(13) 0.0261(4) Uani 1 1 d . . . . .
C43 C 0.59198(18) 0.63017(15) 0.50885(15) 0.0376(5) Uani 1 1 d . . . . .
H43 H 0.624497 0.585344 0.477743 0.045 Uiso 1 1 calc R U . . .
C44 C 0.61321(18) 0.63414(16) 0.58914(16) 0.0399(5) Uani 1 1 d . . . . .
H44 H 0.659359 0.591106 0.612222 0.048 Uiso 1 1 calc R U . . .
C45 C 0.56921(16) 0.69893(14) 0.63684(14) 0.0310(4) Uani 1 1 d . . . . .
C46 C 0.50150(14) 0.76052(13) 0.60018(13) 0.0251(4) Uani 1 1 d . . . . .
H46 H 0.471895 0.806546 0.630641 0.030 Uiso 1 1 calc R U . . .
C51 C 0.26854(14) 0.86320(12) 0.46177(12) 0.0216(4) Uani 1 1 d . . . . .
C52 C 0.21938(14) 0.93060(12) 0.50846(13) 0.0230(4) Uani 1 1 d . . . . .
C53 C 0.15595(17) 0.99416(14) 0.46923(14) 0.0323(5) Uani 1 1 d . . . . .
H53 H 0.119586 1.036743 0.501809 0.039 Uiso 1 1 calc R U . . .
C54 C 0.14486(17) 0.99649(14) 0.38368(15) 0.0335(5) Uani 1 1 d . . . . .
H54 H 0.103858 1.042857 0.357494 0.040 Uiso 1 1 calc R U . . .
C55 C 0.19175(14) 0.93321(13) 0.33473(13) 0.0246(4) Uani 1 1 d . . . . .
C56 C 0.24989(14) 0.86588(12) 0.37712(13) 0.0234(4) Uani 1 1 d . . . . .
H56 H 0.278545 0.819197 0.347300 0.028 Uiso 1 1 calc R U . . .
C61 C 0.25929(14) 0.84150(12) 0.65113(12) 0.0217(4) Uani 1 1 d . . . . .
C62 C 0.22986(14) 0.92580(13) 0.60113(13) 0.0230(4) Uani 1 1 d . . . . .
C63 C 0.20915(17) 1.00028(14) 0.64039(14) 0.0318(5) Uani 1 1 d . . . . .
H63 H 0.193598 1.058416 0.604930 0.038 Uiso 1 1 calc R U . . .
C64 C 0.21113(17) 0.99001(14) 0.73012(14) 0.0336(5) Uani 1 1 d . . . . .
H64 H 0.196962 1.041627 0.755291 0.040 Uiso 1 1 calc R U . . .
C65 C 0.23329(15) 0.90617(13) 0.78505(13) 0.0268(4) Uani 1 1 d . . . . .
C66 C 0.25974(14) 0.83406(13) 0.74273(13) 0.0241(4) Uani 1 1 d . . . . .
H66 H 0.278956 0.777256 0.777504 0.029 Uiso 1 1 calc R U . . .
C351 C 0.50845(18) 0.72734(18) 0.09675(16) 0.0444(6) Uani 1 1 d . . . . .
C352 C 0.6144(2) 0.6951(3) 0.0433(2) 0.0903(13) Uani 1 1 d . . . . .
H35A H 0.674193 0.732187 0.043614 0.135 Uiso 1 1 calc R U . . .
H35B H 0.617280 0.702960 -0.021803 0.135 Uiso 1 1 calc R U . . .
H35C H 0.619896 0.629298 0.073565 0.135 Uiso 1 1 calc R U . . .
C353 C 0.4143(2) 0.66812(19) 0.09852(19) 0.0590(7) Uani 1 1 d . . . . .
H35D H 0.419359 0.602876 0.130904 0.089 Uiso 1 1 calc R U . . .
H35E H 0.417054 0.673602 0.033895 0.089 Uiso 1 1 calc R U . . .
H35F H 0.346230 0.690090 0.131897 0.089 Uiso 1 1 calc R U . . .
C354 C 0.4984(2) 0.8279(2) 0.04383(16) 0.0585(7) Uani 1 1 d . . . . .
H35G H 0.426667 0.847313 0.072503 0.088 Uiso 1 1 calc R U . . .
H35H H 0.509053 0.832312 -0.022181 0.088 Uiso 1 1 calc R U . . .
H35I H 0.552951 0.868594 0.047284 0.088 Uiso 1 1 calc R U . . .
C451 C 0.59879(18) 0.70574(16) 0.72212(16) 0.0416(5) Uani 1 1 d D . . . .
C551 C 0.18651(16) 0.94172(14) 0.23654(14) 0.0303(4) Uani 1 1 d . . . . .
C552 C 0.19410(18) 0.84724(15) 0.21591(15) 0.0368(5) Uani 1 1 d . . . . .
H55A H 0.264379 0.823345 0.215431 0.055 Uiso 1 1 calc R U . . .
H55B H 0.185609 0.854503 0.154392 0.055 Uiso 1 1 calc R U . . .
H55C H 0.137166 0.803412 0.264711 0.055 Uiso 1 1 calc R U . . .
C553 C 0.2816(2) 1.00798(18) 0.16476(16) 0.0502(6) Uani 1 1 d . . . . .
H55D H 0.275625 1.069046 0.176665 0.075 Uiso 1 1 calc R U . . .
H55E H 0.280614 1.014532 0.100947 0.075 Uiso 1 1 calc R U . . .
H55F H 0.349251 0.982540 0.170968 0.075 Uiso 1 1 calc R U . . .
C554 C 0.08122(19) 0.98207(17) 0.22512(17) 0.0438(6) Uani 1 1 d . . . . .
H55G H 0.019964 0.945058 0.275884 0.066 Uiso 1 1 calc R U . . .
H55H H 0.076758 0.980279 0.164271 0.066 Uiso 1 1 calc R U . . .
H55I H 0.079835 1.046601 0.227916 0.066 Uiso 1 1 calc R U . . .
C651 C 0.22985(17) 0.89868(14) 0.88563(14) 0.0326(5) Uani 1 1 d . . . . .
C652 C 0.24332(19) 0.79901(16) 0.93948(15) 0.0412(5) Uani 1 1 d . . . . .
H65A H 0.186928 0.757022 0.940699 0.062 Uiso 1 1 calc R U . . .
H65B H 0.237685 0.796763 1.004061 0.062 Uiso 1 1 calc R U . . .
H65C H 0.313963 0.779584 0.908096 0.062 Uiso 1 1 calc R U . . .
C653 C 0.3207(2) 0.96314(19) 0.88199(17) 0.0504(6) Uani 1 1 d . . . . .
H65D H 0.390253 0.943234 0.848932 0.076 Uiso 1 1 calc R U . . .
H65E H 0.317505 0.960092 0.946196 0.076 Uiso 1 1 calc R U . . .
H65F H 0.312184 1.027200 0.848529 0.076 Uiso 1 1 calc R U . . .
C654 C 0.12126(19) 0.92799(17) 0.93999(15) 0.0453(6) Uani 1 1 d . . . . .
H65G H 0.112807 0.993119 0.909681 0.068 Uiso 1 1 calc R U . . .
H65H H 0.118369 0.921082 1.004899 0.068 Uiso 1 1 calc R U . . .
H65I H 0.063168 0.888524 0.940134 0.068 Uiso 1 1 calc R U . . .
C452 C 0.6965(2) 0.7773(3) 0.6843(2) 0.0710(10) Uani 0.9 1 d D . P A 1
H45A H 0.755035 0.757959 0.637349 0.106 Uiso 0.9 1 calc R U P A 1
H45B H 0.720764 0.780707 0.736475 0.106 Uiso 0.9 1 calc R U P A 1
H45C H 0.675516 0.838655 0.655308 0.106 Uiso 0.9 1 calc R U P A 1
C453 C 0.6348(3) 0.6146(2) 0.7710(2) 0.0681(10) Uani 0.9 1 d D . P A 1
H45D H 0.576455 0.566144 0.793213 0.102 Uiso 0.9 1 calc R U P A 1
H45E H 0.653401 0.621704 0.824689 0.102 Uiso 0.9 1 calc R U P A 1
H45F H 0.697905 0.596817 0.726710 0.102 Uiso 0.9 1 calc R U P A 1
C454 C 0.5093(2) 0.7397(2) 0.79012(19) 0.0567(8) Uani 0.9 1 d D . P A 1
H45G H 0.489176 0.799862 0.757530 0.085 Uiso 0.9 1 calc R U P A 1
H45H H 0.532970 0.746753 0.841347 0.085 Uiso 0.9 1 calc R U P A 1
H45I H 0.447028 0.694601 0.816021 0.085 Uiso 0.9 1 calc R U P A 1
C455 C 0.696(2) 0.660(3) 0.744(3) 0.107(15) Uiso 0.1 1 d D . P A 2
H45J H 0.684950 0.592382 0.758560 0.160 Uiso 0.1 1 calc R U P A 2
H45K H 0.704160 0.675826 0.798066 0.160 Uiso 0.1 1 calc R U P A 2
H45L H 0.760291 0.682428 0.689184 0.160 Uiso 0.1 1 calc R U P A 2
C456 C 0.5045(17) 0.6429(19) 0.8013(17) 0.070(8) Uiso 0.1 1 d D . P A 2
H45M H 0.436597 0.661177 0.790415 0.104 Uiso 0.1 1 calc R U P A 2
H45N H 0.502751 0.649885 0.862240 0.104 Uiso 0.1 1 calc R U P A 2
H45O H 0.514608 0.577819 0.801492 0.104 Uiso 0.1 1 calc R U P A 2
C457 C 0.5721(18) 0.7956(10) 0.7500(15) 0.036(5) Uiso 0.1 1 d D . P A 2
H45P H 0.609047 0.848750 0.696857 0.055 Uiso 0.1 1 calc R U P A 2
H45Q H 0.595783 0.793907 0.803776 0.055 Uiso 0.1 1 calc R U P A 2
H45R H 0.494276 0.801685 0.767440 0.055 Uiso 0.1 1 calc R U P A 2

loop_
_atom_site_aniso_label
_atom_site_aniso_U_11
_atom_site_aniso_U_22
_atom_site_aniso_U_33
_atom_site_aniso_U_23
_atom_site_aniso_U_13
_atom_site_aniso_U_12
Al1 0.0281(3) 0.0186(3) 0.0194(3) -0.0062(2) -0.0093(2) 0.0013(2)
C1 0.0343(11) 0.0327(11) 0.0480(14) -0.0120(10) -0.0089(10) -0.0043(9)
C11 0.0285(9) 0.0180(9) 0.0219(9) -0.0069(7) -0.0110(7) 0.0031(7)
C12 0.0250(9) 0.0219(9) 0.0209(9) -0.0082(7) -0.0085(7) 0.0025(7)
C13 0.0553(13) 0.0203(9) 0.0330(11) -0.0117(8) -0.0250(10) 0.0106(9)
C14 0.0578(13) 0.0203(10) 0.0308(11) -0.0064(8) -0.0266(10) 0.0089(9)
C15 0.0286(9) 0.0251(9) 0.0237(10) -0.0077(8) -0.0126(8) 0.0025(8)
C16 0.0295(9) 0.0204(9) 0.0250(10) -0.0093(7) -0.0133(8) 0.0040(7)
C21 0.0252(9) 0.0247(9) 0.0200(9) -0.0089(7) -0.0076(7) 0.0054(7)
C22 0.0230(9) 0.0223(9) 0.0217(9) -0.0094(7) -0.0082(7) 0.0049(7)
C23 0.0309(10) 0.0213(9) 0.0282(10) -0.0093(8) -0.0121(8) 0.0030(8)
C24 0.0315(10) 0.0286(10) 0.0304(11) -0.0153(8) -0.0140(8) 0.0036(8)
C25 0.0275(9) 0.0323(10) 0.0271(10) -0.0155(8) -0.0128(8) 0.0092(8)
C26 0.0332(10) 0.0243(9) 0.0220(9) -0.0087(8) -0.0120(8) 0.0058(8)
C151 0.0415(11) 0.0264(10) 0.0262(10) -0.0075(8) -0.0200(9) 0.0048(8)
C152 0.0562(15) 0.093(2) 0.0255(12) -0.0164(13) -0.0112(11) -0.0121(14)
C153 0.121(3) 0.0445(15) 0.0666(18) -0.0262(13) -0.0739(18) 0.0343(15)
C154 0.0653(15) 0.0416(13) 0.0452(14) -0.0116(11) -0.0369(12) -0.0034(11)
C251 0.0434(12) 0.0353(11) 0.0248(10) -0.0153(9) -0.0164(9) 0.0098(9)
C252 0.0588(16) 0.092(2) 0.0395(14) -0.0283(14) -0.0321(12) 0.0200(14)
C253 0.144(3) 0.0584(17) 0.0425(15) -0.0353(14) -0.0471(17) 0.0437(18)
C254 0.0741(18) 0.097(2) 0.0240(12) -0.0225(13) -0.0084(12) -0.0224(16)
Al2 0.0258(3) 0.0252(3) 0.0213(3) -0.0075(2) -0.0091(2) 0.0006(2)
C2 0.0439(12) 0.0344(11) 0.0400(13) -0.0092(10) -0.0095(10) -0.0092(10)
Al3 0.0259(3) 0.0200(3) 0.0204(3) -0.0074(2) -0.0097(2) 0.0021(2)
C3 0.0386(11) 0.0259(10) 0.0425(12) -0.0112(9) -0.0116(9) -0.0014(9)
C31 0.0241(9) 0.0371(11) 0.0225(10) -0.0127(8) -0.0068(7) 0.0036(8)
C32 0.0253(9) 0.0341(11) 0.0257(10) -0.0142(8) -0.0071(8) 0.0040(8)
C33 0.0374(11) 0.0386(12) 0.0360(12) -0.0195(10) -0.0136(9) 0.0087(9)
C34 0.0382(12) 0.0507(13) 0.0415(13) -0.0322(11) -0.0152(10) 0.0096(10)
C35 0.0264(10) 0.0556(14) 0.0305(11) -0.0236(10) -0.0101(8) 0.0078(9)
C36 0.0272(10) 0.0451(12) 0.0263(10) -0.0146(9) -0.0091(8) 0.0055(9)
C41 0.0238(9) 0.0279(10) 0.0242(10) -0.0097(8) -0.0097(7) 0.0025(8)
C42 0.0264(9) 0.0284(10) 0.0250(10) -0.0099(8) -0.0086(8) 0.0045(8)
C43 0.0453(12) 0.0381(12) 0.0372(12) -0.0191(10) -0.0179(10) 0.0189(10)
C44 0.0451(12) 0.0453(13) 0.0397(12) -0.0182(10) -0.0241(10) 0.0234(10)
C45 0.0325(10) 0.0358(11) 0.0299(11) -0.0116(9) -0.0156(8) 0.0075(9)
C46 0.0261(9) 0.0278(10) 0.0263(10) -0.0120(8) -0.0115(8) 0.0036(8)
C51 0.0240(9) 0.0228(9) 0.0214(9) -0.0085(7) -0.0102(7) 0.0011(7)
C52 0.0261(9) 0.0227(9) 0.0220(9) -0.0070(7) -0.0096(7) 0.0036(7)
C53 0.0421(11) 0.0327(11) 0.0314(11) -0.0168(9) -0.0191(9) 0.0160(9)
C54 0.0428(12) 0.0330(11) 0.0332(11) -0.0113(9) -0.0233(9) 0.0149(9)
C55 0.0270(9) 0.0262(10) 0.0233(10) -0.0078(8) -0.0109(8) 0.0009(8)
C56 0.0256(9) 0.0241(9) 0.0239(9) -0.0098(8) -0.0102(7) 0.0013(7)
C61 0.0211(8) 0.0246(9) 0.0212(9) -0.0087(7) -0.0075(7) 0.0019(7)
C62 0.0251(9) 0.0257(9) 0.0209(9) -0.0101(8) -0.0083(7) 0.0042(7)
C63 0.0458(12) 0.0276(10) 0.0298(11) -0.0128(8) -0.0198(9) 0.0151(9)
C64 0.0465(12) 0.0337(11) 0.0331(11) -0.0222(9) -0.0201(9) 0.0157(9)
C65 0.0313(10) 0.0317(10) 0.0231(10) -0.0138(8) -0.0120(8) 0.0080(8)
C66 0.0264(9) 0.0272(10) 0.0215(9) -0.0088(8) -0.0101(7) 0.0039(8)
C351 0.0405(12) 0.0721(17) 0.0337(12) -0.0314(12) -0.0163(10) 0.0142(11)
C352 0.0667(19) 0.184(4) 0.0464(17) -0.069(2) -0.0274(15) 0.057(2)
C353 0.0805(19) 0.0651(17) 0.0558(17) -0.0287(14) -0.0455(15) 0.0120(15)
C354 0.0715(18) 0.079(2) 0.0256(12) -0.0150(12) -0.0158(11) -0.0077(15)
C451 0.0479(13) 0.0525(14) 0.0419(13) -0.0236(11) -0.0304(11) 0.0187(11)
C551 0.0397(11) 0.0328(11) 0.0236(10) -0.0083(8) -0.0170(8) 0.0043(9)
C552 0.0471(12) 0.0444(12) 0.0312(11) -0.0190(10) -0.0230(10) 0.0098(10)
C553 0.0655(16) 0.0527(15) 0.0285(12) -0.0070(11) -0.0126(11) -0.0104(12)
C554 0.0576(14) 0.0490(14) 0.0425(13) -0.0187(11) -0.0366(11) 0.0183(11)
C651 0.0409(11) 0.0396(12) 0.0244(10) -0.0157(9) -0.0150(9) 0.0091(9)
C652 0.0562(14) 0.0488(13) 0.0248(11) -0.0141(10) -0.0192(10) 0.0168(11)
C653 0.0608(15) 0.0662(16) 0.0369(13) -0.0220(12) -0.0261(11) -0.0030(13)
C654 0.0534(14) 0.0570(15) 0.0287(12) -0.0210(11) -0.0116(10) 0.0196(11)
C452 0.0540(18) 0.105(3) 0.072(2) -0.046(2) -0.0256(16) -0.0120(18)
C453 0.104(3) 0.073(2) 0.061(2) -0.0325(18) -0.064(2) 0.046(2)
C454 0.0577(18) 0.090(2) 0.0382(15) -0.0293(16) -0.0296(13) 0.0290(17)

loop_
_atom_type_symbol
_atom_type_description
_atom_type_scat_dispersion_real
_atom_type_scat_dispersion_imag
_atom_type_scat_source
C C 0.0033 0.0016 'International Tables Vol C Tables 4.2.6.8 and 6.1.1.4'
H H 0.0000 0.0000 'International Tables Vol C Tables 4.2.6.8 and 6.1.1.4'
Al Al 0.0645 0.0514 'International Tables Vol C Tables 4.2.6.8 and 6.1.1.4'

loop_
_geom_angle_atom_site_label_1
_geom_angle_atom_site_label_2
_geom_angle_atom_site_label_3
_geom_angle
_geom_angle_site_symmetry_1
_geom_angle_site_symmetry_3
_geom_angle_publ_flag
C1 Al1 C21 126.94(9) . . ?
C1 Al1 C11 119.71(9) . . ?
C21 Al1 C11 88.39(7) . . ?
C1 Al1 C11 107.86(8) . 2_566 ?
C21 Al1 C11 107.54(7) . 2_566 ?
C11 Al1 C11 103.26(6) . 2_566 ?
C1 Al1 Al1 130.17(8) . 2_566 ?
C21 Al1 Al1 102.82(6) . 2_566 ?
C11 Al1 Al1 52.17(5) . 2_566 ?
C11 Al1 Al1 51.09(5) 2_566 2_566 ?
Al1 C1 H1A 109.5 . . ?
Al1 C1 H1B 109.5 . . ?
H1A C1 H1B 109.5 . . ?
Al1 C1 H1C 109.5 . . ?
H1A C1 H1C 109.5 . . ?
H1B C1 H1C 109.5 . . ?
C16 C11 C12 117.28(16) . . ?
C16 C11 Al1 132.22(13) . . ?
C12 C11 Al1 102.41(12) . . ?
C16 C11 Al1 102.57(12) . 2_566 ?
C12 C11 Al1 120.18(12) . 2_566 ?
Al1 C11 Al1 76.74(6) . 2_566 ?
C13 C12 C11 118.90(17) . . ?
C13 C12 C22 121.16(17) . . ?
C11 C12 C22 119.50(15) . . ?
C14 C13 C12 121.30(19) . . ?
C14 C13 H13 119.4 . . ?
C12 C13 H13 119.4 . . ?
C13 C14 C15 122.19(18) . . ?
C13 C14 H14 118.9 . . ?
C15 C14 H14 118.9 . . ?
C14 C15 C16 116.13(17) . . ?
C14 C15 C151 121.99(16) . . ?
C16 C15 C151 121.76(17) . . ?
C15 C16 C11 124.14(17) . . ?
C15 C16 H16 117.9 . . ?
C11 C16 H16 117.9 . . ?
C26 C21 C22 117.72(17) . . ?
C26 C21 Al1 132.75(14) . . ?
C22 C21 Al1 109.51(13) . . ?
C23 C22 C21 120.09(17) . . ?
C23 C22 C12 123.18(16) . . ?
C21 C22 C12 116.61(16) . . ?
C24 C23 C22 119.99(17) . . ?
C24 C23 H23 120.0 . . ?
C22 C23 H23 120.0 . . ?
C23 C24 C25 121.71(18) . . ?
C23 C24 H24 119.1 . . ?
C25 C24 H24 119.1 . . ?
C24 C25 C26 116.95(18) . . ?
C24 C25 C251 121.52(17) . . ?
C26 C25 C251 121.50(17) . . ?
C21 C26 C25 123.22(17) . . ?
C21 C26 H26 118.4 . . ?
C25 C26 H26 118.4 . . ?
C154 C151 C153 107.42(19) . . ?
C154 C151 C15 111.61(16) . . ?
C153 C151 C15 112.25(18) . . ?
C154 C151 C152 108.3(2) . . ?
C153 C151 C152 109.8(2) . . ?
C15 C151 C152 107.42(17) . . ?
C151 C152 H15A 109.5 . . ?
C151 C152 H15B 109.5 . . ?
H15A C152 H15B 109.5 . . ?
C151 C152 H15C 109.5 . . ?
H15A C152 H15C 109.5 . . ?
H15B C152 H15C 109.5 . . ?
C151 C153 H15D 109.5 . . ?
C151 C153 H15E 109.5 . . ?
H15D C153 H15E 109.5 . . ?
C151 C153 H15F 109.5 . . ?
H15D C153 H15F 109.5 . . ?
H15E C153 H15F 109.5 . . ?
C151 C154 H15G 109.5 . . ?
C151 C154 H15H 109.5 . . ?
H15G C154 H15H 109.5 . . ?
C151 C154 H15I 109.5 . . ?
H15G C154 H15I 109.5 . . ?
H15H C154 H15I 109.5 . . ?
C253 C251 C252 107.8(2) . . ?
C253 C251 C254 108.3(2) . . ?
C252 C251 C254 109.1(2) . . ?
C253 C251 C25 111.12(17) . . ?
C252 C251 C25 108.96(17) . . ?
C254 C251 C25 111.52(18) . . ?
C251 C252 H25A 109.5 . . ?
C251 C252 H25B 109.5 . . ?
H25A C252 H25B 109.5 . . ?
C251 C252 H25C 109.5 . . ?
H25A C252 H25C 109.5 . . ?
H25B C252 H25C 109.5 . . ?
C251 C253 H25D 109.5 . . ?
C251 C253 H25E 109.5 . . ?
H25D C253 H25E 109.5 . . ?
C251 C253 H25F 109.5 . . ?
H25D C253 H25F 109.5 . . ?
H25E C253 H25F 109.5 . . ?
C251 C254 H25G 109.5 . . ?
C251 C254 H25H 109.5 . . ?
H25G C254 H25H 109.5 . . ?
C251 C254 H25I 109.5 . . ?
H25G C254 H25I 109.5 . . ?
H25H C254 H25I 109.5 . . ?
C2 Al2 C31 129.44(9) . . ?
C2 Al2 C41 122.62(9) . . ?
C31 Al2 C41 88.69(8) . . ?
C2 Al2 C51 103.34(9) . . ?
C31 Al2 C51 106.97(8) . . ?
C41 Al2 C51 102.72(7) . . ?
C2 Al2 Al3 127.50(8) . . ?
C31 Al2 Al3 102.94(6) . . ?
C41 Al2 Al3 52.57(5) . . ?
C51 Al2 Al3 50.15(5) . . ?
Al2 C2 H2A 109.5 . . ?
Al2 C2 H2B 109.5 . . ?
H2A C2 H2B 109.5 . . ?
Al2 C2 H2C 109.5 . . ?
H2A C2 H2C 109.5 . . ?
H2B C2 H2C 109.5 . . ?
C3 Al3 C61 127.71(9) . . ?
C3 Al3 C51 122.78(9) . . ?
C61 Al3 C51 88.45(7) . . ?
C3 Al3 C41 104.28(8) . . ?
C61 Al3 C41 107.84(7) . . ?
C51 Al3 C41 103.07(7) . . ?
C3 Al3 Al2 129.18(7) . . ?
C61 Al3 Al2 103.03(6) . . ?
C51 Al3 Al2 53.02(5) . . ?
C41 Al3 Al2 50.05(5) . . ?
Al3 C3 H3A 109.5 . . ?
Al3 C3 H3B 109.5 . . ?
H3A C3 H3B 109.5 . . ?
Al3 C3 H3C 109.5 . . ?
H3A C3 H3C 109.5 . . ?
H3B C3 H3C 109.5 . . ?
C36 C31 C32 117.77(19) . . ?
C36 C31 Al2 132.91(15) . . ?
C32 C31 Al2 109.16(14) . . ?
C33 C32 C31 119.95(19) . . ?
C33 C32 C42 123.24(18) . . ?
C31 C32 C42 116.73(18) . . ?
C34 C33 C32 120.0(2) . . ?
C34 C33 H33 120.0 . . ?
C32 C33 H33 120.0 . . ?
C33 C34 C35 122.1(2) . . ?
C33 C34 H34 119.0 . . ?
C35 C34 H34 119.0 . . ?
C34 C35 C36 116.66(19) . . ?
C34 C35 C351 120.2(2) . . ?
C36 C35 C351 123.2(2) . . ?
C35 C36 C31 123.25(19) . . ?
C35 C36 H36 118.4 . . ?
C31 C36 H36 118.4 . . ?
C46 C41 C42 117.48(17) . . ?
C46 C41 Al2 131.79(14) . . ?
C42 C41 Al2 103.00(13) . . ?
C46 C41 Al3 102.83(12) . . ?
C42 C41 Al3 118.41(13) . . ?
Al2 C41 Al3 77.38(6) . . ?
C43 C42 C41 119.29(18) . . ?
C43 C42 C32 121.56(18) . . ?
C41 C42 C32 118.83(16) . . ?
C44 C43 C42 120.8(2) . . ?
C44 C43 H43 119.6 . . ?
C42 C43 H43 119.6 . . ?
C43 C44 C45 122.17(19) . . ?
C43 C44 H44 118.9 . . ?
C45 C44 H44 118.9 . . ?
C44 C45 C46 116.68(18) . . ?
C44 C45 C451 121.29(18) . . ?
C46 C45 C451 121.94(18) . . ?
C45 C46 C41 123.49(18) . . ?
C45 C46 H46 118.3 . . ?
C41 C46 H46 118.3 . . ?
C56 C51 C52 117.24(16) . . ?
C56 C51 Al3 134.68(14) . . ?
C52 C51 Al3 103.34(12) . . ?
C56 C51 Al2 99.20(12) . . ?
C52 C51 Al2 118.28(13) . . ?
Al3 C51 Al2 76.82(6) . . ?
C53 C52 C51 118.98(17) . . ?
C53 C52 C62 121.79(17) . . ?
C51 C52 C62 119.03(16) . . ?
C54 C53 C52 121.22(19) . . ?
C54 C53 H53 119.4 . . ?
C52 C53 H53 119.4 . . ?
C53 C54 C55 122.16(18) . . ?
C53 C54 H54 118.9 . . ?
C55 C54 H54 118.9 . . ?
C54 C55 C56 116.44(17) . . ?
C54 C55 C551 121.42(16) . . ?
C56 C55 C551 122.00(17) . . ?
C55 C56 C51 123.75(18) . . ?
C55 C56 H56 118.1 . . ?
C51 C56 H56 118.1 . . ?
C62 C61 C66 117.52(17) . . ?
C62 C61 Al3 109.21(13) . . ?
C66 C61 Al3 133.17(14) . . ?
C63 C62 C61 119.86(17) . . ?
C63 C62 C52 122.62(16) . . ?
C61 C62 C52 117.50(17) . . ?
C64 C63 C62 120.51(18) . . ?
C64 C63 H63 119.7 . . ?
C62 C63 H63 119.7 . . ?
C63 C64 C65 121.96(19) . . ?
C63 C64 H64 119.0 . . ?
C65 C64 H64 119.0 . . ?
C64 C65 C66 116.71(17) . . ?
C64 C65 C651 119.12(17) . . ?
C66 C65 C651 124.16(17) . . ?
C65 C66 C61 123.23(17) . . ?
C65 C66 H66 118.4 . . ?
C61 C66 H66 118.4 . . ?
C352 C351 C354 108.3(2) . . ?
C352 C351 C353 109.9(2) . . ?
C354 C351 C353 107.5(2) . . ?
C352 C351 C35 109.47(19) . . ?
C354 C351 C35 112.6(2) . . ?
C353 C351 C35 109.05(19) . . ?
C351 C352 H35A 109.5 . . ?
C351 C352 H35B 109.5 . . ?
H35A C352 H35B 109.5 . . ?
C351 C352 H35C 109.5 . . ?
H35A C352 H35C 109.5 . . ?
H35B C352 H35C 109.5 . . ?
C351 C353 H35D 109.5 . . ?
C351 C353 H35E 109.5 . . ?
H35D C353 H35E 109.5 . . ?
C351 C353 H35F 109.5 . . ?
H35D C353 H35F 109.5 . . ?
H35E C353 H35F 109.5 . . ?
C351 C354 H35G 109.5 . . ?
C351 C354 H35H 109.5 . . ?
H35G C354 H35H 109.5 . . ?
C351 C354 H35I 109.5 . . ?
H35G C354 H35I 109.5 . . ?
H35H C354 H35I 109.5 . . ?
C454 C451 C453 110.9(2) . . ?
C455 C451 C457 115(2) . . ?
C454 C451 C45 112.09(18) . . ?
C453 C451 C45 111.8(2) . . ?
C455 C451 C45 122(2) . . ?
C457 C451 C45 115.7(9) . . ?
C455 C451 C456 102(2) . . ?
C457 C451 C456 97.2(15) . . ?
C45 C451 C456 98.9(13) . . ?
C454 C451 C452 108.1(2) . . ?
C453 C451 C452 106.6(3) . . ?
C45 C451 C452 107.0(2) . . ?
C55 C551 C552 111.62(16) . . ?
C55 C551 C554 111.49(17) . . ?
C552 C551 C554 107.86(17) . . ?
C55 C551 C553 107.61(16) . . ?
C552 C551 C553 109.41(18) . . ?
C554 C551 C553 108.80(18) . . ?
C551 C552 H55A 109.5 . . ?
C551 C552 H55B 109.5 . . ?
H55A C552 H55B 109.5 . . ?
C551 C552 H55C 109.5 . . ?
H55A C552 H55C 109.5 . . ?
H55B C552 H55C 109.5 . . ?
C551 C553 H55D 109.5 . . ?
C551 C553 H55E 109.5 . . ?
H55D C553 H55E 109.5 . . ?
C551 C553 H55F 109.5 . . ?
H55D C553 H55F 109.5 . . ?
H55E C553 H55F 109.5 . . ?
C551 C554 H55G 109.5 . . ?
C551 C554 H55H 109.5 . . ?
H55G C554 H55H 109.5 . . ?
C551 C554 H55I 109.5 . . ?
H55G C554 H55I 109.5 . . ?
H55H C554 H55I 109.5 . . ?
C65 C651 C654 109.68(17) . . ?
C65 C651 C652 112.09(17) . . ?
C654 C651 C652 107.68(18) . . ?
C65 C651 C653 109.10(17) . . ?
C654 C651 C653 109.4(2) . . ?
C652 C651 C653 108.81(19) . . ?
C651 C652 H65A 109.5 . . ?
C651 C652 H65B 109.5 . . ?
H65A C652 H65B 109.5 . . ?
C651 C652 H65C 109.5 . . ?
H65A C652 H65C 109.5 . . ?
H65B C652 H65C 109.5 . . ?
C651 C653 H65D 109.5 . . ?
C651 C653 H65E 109.5 . . ?
H65D C653 H65E 109.5 . . ?
C651 C653 H65F 109.5 . . ?
H65D C653 H65F 109.5 . . ?
H65E C653 H65F 109.5 . . ?
C651 C654 H65G 109.5 . . ?
C651 C654 H65H 109.5 . . ?
H65G C654 H65H 109.5 . . ?
C651 C654 H65I 109.5 . . ?
H65G C654 H65I 109.5 . . ?
H65H C654 H65I 109.5 . . ?
C451 C452 H45A 109.5 . . ?
C451 C452 H45B 109.5 . . ?
H45A C452 H45B 109.5 . . ?
C451 C452 H45C 109.5 . . ?
H45A C452 H45C 109.5 . . ?
H45B C452 H45C 109.5 . . ?
C451 C453 H45D 109.5 . . ?
C451 C453 H45E 109.5 . . ?
H45D C453 H45E 109.5 . . ?
C451 C453 H45F 109.5 . . ?
H45D C453 H45F 109.5 . . ?
H45E C453 H45F 109.5 . . ?
C451 C454 H45G 109.5 . . ?
C451 C454 H45H 109.5 . . ?
H45G C454 H45H 109.5 . . ?
C451 C454 H45I 109.5 . . ?
H45G C454 H45I 109.5 . . ?
H45H C454 H45I 109.5 . . ?
C451 C455 H45J 109.5 . . ?
C451 C455 H45K 109.5 . . ?
H45J C455 H45K 109.5 . . ?
C451 C455 H45L 109.5 . . ?
H45J C455 H45L 109.5 . . ?
H45K C455 H45L 109.5 . . ?
C451 C456 H45M 109.5 . . ?
C451 C456 H45N 109.5 . . ?
H45M C456 H45N 109.5 . . ?
C451 C456 H45O 109.5 . . ?
H45M C456 H45O 109.5 . . ?
H45N C456 H45O 109.5 . . ?
C451 C457 H45P 109.5 . . ?
C451 C457 H45Q 109.5 . . ?
H45P C457 H45Q 109.5 . . ?
C451 C457 H45R 109.5 . . ?
H45P C457 H45R 109.5 . . ?
H45Q C457 H45R 109.5 . . ?

loop_
_geom_bond_atom_site_label_1
_geom_bond_atom_site_label_2
_geom_bond_distance
_geom_bond_site_symmetry_2
_geom_bond_publ_flag
Al1 C1 1.937(2) . ?
Al1 C21 1.977(2) . ?
Al1 C11 2.1200(18) . ?
Al1 C11 2.1521(18) 2_566 ?
Al1 Al1 2.6520(11) 2_566 ?
C1 H1A 0.9800 . ?
C1 H1B 0.9800 . ?
C1 H1C 0.9800 . ?
C11 C16 1.406(2) . ?
C11 C12 1.428(2) . ?
C12 C13 1.387(3) . ?
C12 C22 1.484(2) . ?
C13 C14 1.385(3) . ?
C13 H13 0.9500 . ?
C14 C15 1.390(3) . ?
C14 H14 0.9500 . ?
C15 C16 1.395(2) . ?
C15 C151 1.529(3) . ?
C16 H16 0.9500 . ?
C21 C26 1.397(3) . ?
C21 C22 1.409(2) . ?
C22 C23 1.400(3) . ?
C23 C24 1.389(3) . ?
C23 H23 0.9500 . ?
C24 C25 1.393(3) . ?
C24 H24 0.9500 . ?
C25 C26 1.403(3) . ?
C25 C251 1.536(3) . ?
C26 H26 0.9500 . ?
C151 C154 1.523(3) . ?
C151 C153 1.526(3) . ?
C151 C152 1.529(3) . ?
C152 H15A 0.9800 . ?
C152 H15B 0.9800 . ?
C152 H15C 0.9800 . ?
C153 H15D 0.9800 . ?
C153 H15E 0.9800 . ?
C153 H15F 0.9800 . ?
C154 H15G 0.9800 . ?
C154 H15H 0.9800 . ?
C154 H15I 0.9800 . ?
C251 C253 1.523(3) . ?
C251 C252 1.526(3) . ?
C251 C254 1.527(3) . ?
C252 H25A 0.9800 . ?
C252 H25B 0.9800 . ?
C252 H25C 0.9800 . ?
C253 H25D 0.9800 . ?
C253 H25E 0.9800 . ?
C253 H25F 0.9800 . ?
C254 H25G 0.9800 . ?
C254 H25H 0.9800 . ?
C254 H25I 0.9800 . ?
Al2 C2 1.935(2) . ?
Al2 C31 1.971(2) . ?
Al2 C41 2.1000(19) . ?
Al2 C51 2.1933(18) . ?
Al2 Al3 2.6732(8) . ?
C2 H2A 0.9800 . ?
C2 H2B 0.9800 . ?
C2 H2C 0.9800 . ?
Al3 C3 1.943(2) . ?
Al3 C61 1.9784(19) . ?
Al3 C51 2.1080(18) . ?
Al3 C41 2.1753(18) . ?
C3 H3A 0.9800 . ?
C3 H3B 0.9800 . ?
C3 H3C 0.9800 . ?
C31 C36 1.403(3) . ?
C31 C32 1.406(3) . ?
C32 C33 1.397(3) . ?
C32 C42 1.483(3) . ?
C33 C34 1.386(3) . ?
C33 H33 0.9500 . ?
C34 C35 1.393(3) . ?
C34 H34 0.9500 . ?
C35 C36 1.398(3) . ?
C35 C351 1.535(3) . ?
C36 H36 0.9500 . ?
C41 C46 1.407(3) . ?
C41 C42 1.427(3) . ?
C42 C43 1.390(3) . ?
C43 C44 1.388(3) . ?
C43 H43 0.9500 . ?
C44 C45 1.388(3) . ?
C44 H44 0.9500 . ?
C45 C46 1.399(3) . ?
C45 C451 1.534(3) . ?
C46 H46 0.9500 . ?
C51 C56 1.412(2) . ?
C51 C52 1.429(3) . ?
C52 C53 1.391(3) . ?
C52 C62 1.482(3) . ?
C53 C54 1.383(3) . ?
C53 H53 0.9500 . ?
C54 C55 1.390(3) . ?
C54 H54 0.9500 . ?
C55 C56 1.396(3) . ?
C55 C551 1.529(3) . ?
C56 H56 0.9500 . ?
C61 C62 1.405(2) . ?
C61 C66 1.408(2) . ?
C62 C63 1.398(3) . ?
C63 C64 1.378(3) . ?
C63 H63 0.9500 . ?
C64 C65 1.393(3) . ?
C64 H64 0.9500 . ?
C65 C66 1.399(3) . ?
C65 C651 1.532(3) . ?
C66 H66 0.9500 . ?
C351 C352 1.521(3) . ?
C351 C354 1.530(4) . ?
C351 C353 1.535(4) . ?
C352 H35A 0.9800 . ?
C352 H35B 0.9800 . ?
C352 H35C 0.9800 . ?
C353 H35D 0.9800 . ?
C353 H35E 0.9800 . ?
C353 H35F 0.9800 . ?
C354 H35G 0.9800 . ?
C354 H35H 0.9800 . ?
C354 H35I 0.9800 . ?
C451 C454 1.496(3) . ?
C451 C453 1.513(3) . ?
C451 C455 1.518(8) . ?
C451 C457 1.526(8) . ?
C451 C456 1.549(8) . ?
C451 C452 1.549(4) . ?
C551 C552 1.532(3) . ?
C551 C554 1.538(3) . ?
C551 C553 1.539(3) . ?
C552 H55A 0.9800 . ?
C552 H55B 0.9800 . ?
C552 H55C 0.9800 . ?
C553 H55D 0.9800 . ?
C553 H55E 0.9800 . ?
C553 H55F 0.9800 . ?
C554 H55G 0.9800 . ?
C554 H55H 0.9800 . ?
C554 H55I 0.9800 . ?
C651 C654 1.533(3) . ?
C651 C652 1.534(3) . ?
C651 C653 1.537(3) . ?
C652 H65A 0.9800 . ?
C652 H65B 0.9800 . ?
C652 H65C 0.9800 . ?
C653 H65D 0.9800 . ?
C653 H65E 0.9800 . ?
C653 H65F 0.9800 . ?
C654 H65G 0.9800 . ?
C654 H65H 0.9800 . ?
C654 H65I 0.9800 . ?
C452 H45A 0.9800 . ?
C452 H45B 0.9800 . ?
C452 H45C 0.9800 . ?
C453 H45D 0.9800 . ?
C453 H45E 0.9800 . ?
C453 H45F 0.9800 . ?
C454 H45G 0.9800 . ?
C454 H45H 0.9800 . ?
C454 H45I 0.9800 . ?
C455 H45J 0.9800 . ?
C455 H45K 0.9800 . ?
C455 H45L 0.9800 . ?
C456 H45M 0.9800 . ?
C456 H45N 0.9800 . ?
C456 H45O 0.9800 . ?
C457 H45P 0.9800 . ?
C457 H45Q 0.9800 . ?
C457 H45R 0.9800 . ?

loop_
_geom_torsion_atom_site_label_1
_geom_torsion_atom_site_label_2
_geom_torsion_atom_site_label_3
_geom_torsion_atom_site_label_4
_geom_torsion
_geom_torsion_site_symmetry_1
_geom_torsion_site_symmetry_2
_geom_torsion_site_symmetry_3
_geom_torsion_site_symmetry_4
_geom_torsion_publ_flag
C16 C11 C12 C13 -0.2(3) . . . . ?
Al1 C11 C12 C13 -152.81(16) . . . . ?
Al1 C11 C12 C13 125.45(17) 2_566 . . . ?
C16 C11 C12 C22 172.24(16) . . . . ?
Al1 C11 C12 C22 19.66(18) . . . . ?
Al1 C11 C12 C22 -62.1(2) 2_566 . . . ?
C11 C12 C13 C14 -1.5(3) . . . . ?
C22 C12 C13 C14 -173.89(18) . . . . ?
C12 C13 C14 C15 1.3(3) . . . . ?
C13 C14 C15 C16 0.7(3) . . . . ?
C13 C14 C15 C151 -175.32(19) . . . . ?
C14 C15 C16 C11 -2.6(3) . . . . ?
C151 C15 C16 C11 173.42(17) . . . . ?
C12 C11 C16 C15 2.4(3) . . . . ?
Al1 C11 C16 C15 144.99(16) . . . . ?
Al1 C11 C16 C15 -131.61(16) 2_566 . . . ?
C26 C21 C22 C23 4.7(3) . . . . ?
Al1 C21 C22 C23 -173.95(14) . . . . ?
C26 C21 C22 C12 -171.50(16) . . . . ?
Al1 C21 C22 C12 9.88(19) . . . . ?
C13 C12 C22 C23 -25.6(3) . . . . ?
C11 C12 C22 C23 162.14(17) . . . . ?
C13 C12 C22 C21 150.47(18) . . . . ?
C11 C12 C22 C21 -21.8(2) . . . . ?
C21 C22 C23 C24 -4.4(3) . . . . ?
C12 C22 C23 C24 171.54(17) . . . . ?
C22 C23 C24 C25 -0.4(3) . . . . ?
C23 C24 C25 C26 4.6(3) . . . . ?
C23 C24 C25 C251 -176.89(17) . . . . ?
C22 C21 C26 C25 -0.3(3) . . . . ?
Al1 C21 C26 C25 177.91(14) . . . . ?
C24 C25 C26 C21 -4.3(3) . . . . ?
C251 C25 C26 C21 177.24(17) . . . . ?
C14 C15 C151 C154 -146.7(2) . . . . ?
C16 C15 C151 C154 37.5(3) . . . . ?
C14 C15 C151 C153 -26.1(3) . . . . ?
C16 C15 C151 C153 158.1(2) . . . . ?
C14 C15 C151 C152 94.7(2) . . . . ?
C16 C15 C151 C152 -81.1(2) . . . . ?
C24 C25 C251 C253 28.0(3) . . . . ?
C26 C25 C251 C253 -153.6(2) . . . . ?
C24 C25 C251 C252 -90.6(2) . . . . ?
C26 C25 C251 C252 87.8(2) . . . . ?
C24 C25 C251 C254 148.9(2) . . . . ?
C26 C25 C251 C254 -32.7(3) . . . . ?
C36 C31 C32 C33 -5.0(3) . . . . ?
Al2 C31 C32 C33 170.90(15) . . . . ?
C36 C31 C32 C42 171.81(16) . . . . ?
Al2 C31 C32 C42 -12.3(2) . . . . ?
C31 C32 C33 C34 3.7(3) . . . . ?
C42 C32 C33 C34 -172.88(18) . . . . ?
C32 C33 C34 C35 0.9(3) . . . . ?
C33 C34 C35 C36 -3.8(3) . . . . ?
C33 C34 C35 C351 176.40(19) . . . . ?
C34 C35 C36 C31 2.4(3) . . . . ?
C351 C35 C36 C31 -177.84(18) . . . . ?
C32 C31 C36 C35 1.9(3) . . . . ?
Al2 C31 C36 C35 -172.78(15) . . . . ?
C46 C41 C42 C43 1.8(3) . . . . ?
Al2 C41 C42 C43 154.85(16) . . . . ?
Al3 C41 C42 C43 -122.63(18) . . . . ?
C46 C41 C42 C32 -171.73(16) . . . . ?
Al2 C41 C42 C32 -18.7(2) . . . . ?
Al3 C41 C42 C32 63.8(2) . . . . ?
C33 C32 C42 C43 26.0(3) . . . . ?
C31 C32 C42 C43 -150.74(19) . . . . ?
C33 C32 C42 C41 -160.61(18) . . . . ?
C31 C32 C42 C41 22.7(3) . . . . ?
C41 C42 C43 C44 -0.2(3) . . . . ?
C32 C42 C43 C44 173.2(2) . . . . ?
C42 C43 C44 C45 -0.9(4) . . . . ?
C43 C44 C45 C46 0.2(3) . . . . ?
C43 C44 C45 C451 -176.5(2) . . . . ?
C44 C45 C46 C41 1.6(3) . . . . ?
C451 C45 C46 C41 178.26(19) . . . . ?
C42 C41 C46 C45 -2.6(3) . . . . ?
Al2 C41 C46 C45 -146.23(16) . . . . ?
Al3 C41 C46 C45 129.33(17) . . . . ?
C56 C51 C52 C53 0.4(3) . . . . ?
Al3 C51 C52 C53 -158.78(15) . . . . ?
Al2 C51 C52 C53 119.18(17) . . . . ?
C56 C51 C52 C62 175.35(16) . . . . ?
Al3 C51 C52 C62 16.14(19) . . . . ?
Al2 C51 C52 C62 -65.90(19) . . . . ?
C51 C52 C53 C54 -3.7(3) . . . . ?
C62 C52 C53 C54 -178.49(19) . . . . ?
C52 C53 C54 C55 3.1(3) . . . . ?
C53 C54 C55 C56 0.8(3) . . . . ?
C53 C54 C55 C551 -174.86(19) . . . . ?
C54 C55 C56 C51 -4.3(3) . . . . ?
C551 C55 C56 C51 171.36(17) . . . . ?
C52 C51 C56 C55 3.7(3) . . . . ?
Al3 C51 C56 C55 154.60(15) . . . . ?
Al2 C51 C56 C55 -124.88(16) . . . . ?
C66 C61 C62 C63 4.1(3) . . . . ?
Al3 C61 C62 C63 -172.80(15) . . . . ?
C66 C61 C62 C52 -174.35(15) . . . . ?
Al3 C61 C62 C52 8.8(2) . . . . ?
C53 C52 C62 C63 -21.9(3) . . . . ?
C51 C52 C62 C63 163.31(18) . . . . ?
C53 C52 C62 C61 156.46(18) . . . . ?
C51 C52 C62 C61 -18.3(2) . . . . ?
C61 C62 C63 C64 -3.9(3) . . . . ?
C52 C62 C63 C64 174.48(18) . . . . ?
C62 C63 C64 C65 -0.1(3) . . . . ?
C63 C64 C65 C66 3.6(3) . . . . ?
C63 C64 C65 C651 -177.66(19) . . . . ?
C64 C65 C66 C61 -3.3(3) . . . . ?
C651 C65 C66 C61 178.03(17) . . . . ?
C62 C61 C66 C65 -0.5(3) . . . . ?
Al3 C61 C66 C65 175.49(15) . . . . ?
C34 C35 C351 C352 -54.0(3) . . . . ?
C36 C35 C351 C352 126.2(3) . . . . ?
C34 C35 C351 C354 -174.5(2) . . . . ?
C36 C35 C351 C354 5.7(3) . . . . ?
C34 C35 C351 C353 66.2(3) . . . . ?
C36 C35 C351 C353 -113.5(2) . . . . ?
C44 C45 C451 C454 -150.7(2) . . . . ?
C46 C45 C451 C454 32.8(3) . . . . ?
C44 C45 C451 C453 -25.4(3) . . . . ?
C46 C45 C451 C453 158.1(2) . . . . ?
C44 C45 C451 C455 15(2) . . . . ?
C46 C45 C451 C455 -161(2) . . . . ?
C44 C45 C451 C457 162.9(10) . . . . ?
C46 C45 C451 C457 -13.6(10) . . . . ?
C44 C45 C451 C456 -94.6(13) . . . . ?
C46 C45 C451 C456 88.9(12) . . . . ?
C44 C45 C451 C452 91.0(3) . . . . ?
C46 C45 C451 C452 -85.5(3) . . . . ?
C54 C55 C551 C552 -153.57(19) . . . . ?
C56 C55 C551 C552 31.0(2) . . . . ?
C54 C55 C551 C554 -32.9(3) . . . . ?
C56 C55 C551 C554 151.70(19) . . . . ?
C54 C55 C551 C553 86.4(2) . . . . ?
C56 C55 C551 C553 -89.1(2) . . . . ?
C64 C65 C651 C654 53.9(3) . . . . ?
C66 C65 C651 C654 -127.5(2) . . . . ?
C64 C65 C651 C652 173.41(19) . . . . ?
C66 C65 C651 C652 -8.0(3) . . . . ?
C64 C65 C651 C653 -66.0(2) . . . . ?
C66 C65 C651 C653 112.6(2) . . . . ?
